data_7135855
loop_
_publ_author_name
'Zhaoyang, Li'
'Gao, Ren'
'Zhang, Shaoguang'

_publ_section_title
;
 Ruthenium-Mediated Phospha-Buchner Ring Expansion: Phosphorus Insertion
 into a Pendant Arene
;
_journal_name_full 'Chemical Communications'
_journal_paper_doi 10.1039/D6CC01946C
_journal_year 2026
_chemical_formula_moiety 'C30 H37 N2 O5 P Ru, C4 H10 O'
_chemical_formula_sum 'C34 H47 N2 O6 P Ru'
_chemical_formula_weight 711.77
_space_group_crystal_system monoclinic
_space_group_IT_number 14
_space_group_name_Hall '-P 2ybc'
_space_group_name_H-M_alt 'P 1 21/c 1'
_atom_sites_solution_hydrogens geom
_atom_sites_solution_primary dual
_audit_creation_date 2026-05-09
_audit_creation_method
;
Olex2 1.5
(compiled 2022.04.07 svn.rca3783a0 for OlexSys, GUI svn.r6498)
;
_audit_update_record
;
2026-05-18 deposited with the CCDC.	2026-05-28 downloaded from the CCDC.
;
_cell_angle_alpha 90
_cell_angle_beta 91.1850(10)
_cell_angle_gamma 90
_cell_formula_units_Z 4
_cell_length_a 12.01230(10)
_cell_length_b 12.97590(10)
_cell_length_c 22.1429(2)
_cell_measurement_reflns_used 17159
_cell_measurement_temperature 173.00(10)
_cell_measurement_theta_max 76.6650
_cell_measurement_theta_min 3.9680
_cell_volume 3450.68(5)
_computing_cell_refinement 'CrysAlisPro 1.171.42.55a (Rigaku OD, 2022)'
_computing_data_collection 'CrysAlisPro 1.171.42.55a (Rigaku OD, 2022)'
_computing_data_reduction 'CrysAlisPro 1.171.42.55a (Rigaku OD, 2022)'
_computing_molecular_graphics 'Olex2 1.5 (Dolomanov et al., 2009)'
_computing_publication_material 'Olex2 1.5 (Dolomanov et al., 2009)'
_computing_structure_refinement 'SHELXL 2018/3 (Sheldrick, 2015)'
_computing_structure_solution 'SHELXT 2018/2 (Sheldrick, 2018)'
_diffrn_ambient_environment N~2~
_diffrn_ambient_temperature 173.00(10)
_diffrn_detector 'Hybrid Pixel Array Detector'
_diffrn_detector_area_resol_mean 10.0000
_diffrn_detector_type HyPix
_diffrn_measured_fraction_theta_full 1.000
_diffrn_measured_fraction_theta_max 0.963
_diffrn_measurement_details
;
List of Runs (angles in degrees, time in seconds):

  # Type    Start    End  Width  t~exp~   \w     \q     \k     \f   Frames
#--------------------------------------------------------------------------
  1  \w   -113.00 -76.00   0.50    0.05    --  -47.56-125.00 -90.00   74
  2  \w   -104.00 -75.00   0.50    0.05    --  -47.56-125.00 -60.00   58
  3  \w   -113.00 -75.00   0.50    0.05    --  -47.56-125.00  60.00   76
  4  \w   -164.00 -96.00   0.50    0.05    -- -104.00 -38.00-120.00  136
  5  \w    -13.00  13.00   0.50    0.05    --  -47.56  19.00-150.00   52
  6  \w    -59.00 -33.00   0.50    0.05    -- -104.00  57.00 -60.00   52
  7  \w    -61.00 -32.00   0.50    0.05    -- -104.00  57.00  30.00   58
  8  \w    -63.00 -37.00   0.50    0.05    -- -104.00  57.00  60.00   52
  9  \w    -24.00  11.00   0.50    0.05    --  -47.56  19.00 -60.00   70
 10  \w     35.00  94.00   0.50    0.05    --  104.75-125.00-120.00  118
 11  \w     26.00  89.00   0.50    0.05    --   47.56-125.00 120.00  126
 12  \w     46.00  72.00   0.50    0.05    --  104.75 -77.00   0.00   52
 13  \w     33.00  66.00   0.50    0.05    --  104.75 -57.00 150.00   66
 14  \w     33.00  58.00   0.50    0.05    --  104.75 -57.00 -30.00   50
 15  \w     34.00  62.00   0.50    0.05    --  104.75 -57.00 -90.00   56
 16  \w     40.00  65.00   0.50    0.05    --  104.75 -57.00-120.00   50
 17  \w     66.00 106.00   0.50    0.05    --  104.75 -77.00-180.00   80
 18  \w     40.00  68.00   0.50    0.05    --  104.75 -57.00-180.00   56
 19  \w    -13.00  37.00   0.50    0.05    --   47.56 -38.00 -90.00  100
 20  \w     93.00 119.00   0.50    0.05    --  104.75  57.00-120.00   52
 21  \w    143.00 176.00   0.50    0.05    --  104.75  57.00-120.00   66
 22  \w     94.00 158.00   0.50    0.05    --  104.75  38.00  60.00  128
 23  \w    100.00 157.00   0.50    0.05    --  104.75  38.00  90.00  114
 24  \w     95.00 174.00   0.50    0.05    --  104.75  38.00 150.00  158
;
_diffrn_measurement_device 'four-circle diffractometer'
_diffrn_measurement_device_type 'XtaLAB Synergy R, DW system, HyPix'
_diffrn_measurement_method '\w scans'
_diffrn_orient_matrix_type 'CrysAlisPro convention (1999,Acta A55,543-557)'
_diffrn_orient_matrix_UB_11 0.0984951000
_diffrn_orient_matrix_UB_12 -0.0288205000
_diffrn_orient_matrix_UB_13 -0.0401616000
_diffrn_orient_matrix_UB_21 -0.0815350000
_diffrn_orient_matrix_UB_22 -0.0477340000
_diffrn_orient_matrix_UB_23 -0.0467332000
_diffrn_orient_matrix_UB_31 -0.0099985000
_diffrn_orient_matrix_UB_32 0.1048249000
_diffrn_orient_matrix_UB_33 -0.0323490000
_diffrn_radiation_monochromator mirror
_diffrn_radiation_probe x-ray
_diffrn_radiation_type 'Cu K\a'
_diffrn_radiation_wavelength 1.54184
_diffrn_reflns_av_R_equivalents 0.0250
_diffrn_reflns_av_unetI/netI 0.0232
_diffrn_reflns_Laue_measured_fraction_full 1.000
_diffrn_reflns_Laue_measured_fraction_max 0.963
_diffrn_reflns_limit_h_max 15
_diffrn_reflns_limit_h_min -14
_diffrn_reflns_limit_k_max 16
_diffrn_reflns_limit_k_min -15
_diffrn_reflns_limit_l_max 27
_diffrn_reflns_limit_l_min -27
_diffrn_reflns_number 22014
_diffrn_reflns_point_group_measured_fraction_full 1.000
_diffrn_reflns_point_group_measured_fraction_max 0.963
_diffrn_reflns_theta_full 67.684
_diffrn_reflns_theta_max 76.817
_diffrn_reflns_theta_min 3.680
_diffrn_source 'Rotating-anode X-ray tube'
_diffrn_source_type 'Rigaku (Cu) X-ray Source'
_exptl_absorpt_coefficient_mu 4.479
_exptl_absorpt_correction_T_max 1.00000
_exptl_absorpt_correction_T_min 0.62840
_exptl_absorpt_correction_type multi-scan
_exptl_absorpt_process_details
;
CrysAlisPro 1.171.42.55a (Rigaku Oxford Diffraction, 2022)
Empirical absorption correction using spherical harmonics,
implemented in SCALE3 ABSPACK scaling algorithm.
;
_exptl_crystal_colour 'clear brownish brown'
_exptl_crystal_colour_lustre clear
_exptl_crystal_colour_modifier brownish
_exptl_crystal_colour_primary brown
_exptl_crystal_density_diffrn 1.370
_exptl_crystal_description block
_exptl_crystal_F_000 1488
_exptl_crystal_size_max 0.05
_exptl_crystal_size_mid 0.02
_exptl_crystal_size_min 0.02
_refine_diff_density_max 0.406
_refine_diff_density_min -0.519
_refine_diff_density_rms 0.052
_refine_ls_extinction_coef 0.00029(3)
_refine_ls_extinction_expression Fc^*^=kFc[1+0.001xFc^2^\l^3^/sin(2\q)]^-1/4^
_refine_ls_extinction_method 'SHELXL-2018/3 (Sheldrick 2018)'
_refine_ls_goodness_of_fit_ref 1.036
_refine_ls_hydrogen_treatment constr
_refine_ls_matrix_type full
_refine_ls_number_parameters 409
_refine_ls_number_reflns 7011
_refine_ls_number_restraints 0
_refine_ls_restrained_S_all 1.036
_refine_ls_R_factor_all 0.0252
_refine_ls_R_factor_gt 0.0238
_refine_ls_shift/su_max 0.001
_refine_ls_shift/su_mean 0.000
_refine_ls_structure_factor_coef Fsqd
_refine_ls_weighting_details 'w=1/[\s^2^(Fo^2^)+(0.0331P)^2^+1.5894P] where P=(Fo^2^+2Fc^2^)/3'
_refine_ls_weighting_scheme calc
_refine_ls_wR_factor_gt 0.0621
_refine_ls_wR_factor_ref 0.0629
_reflns_Friedel_coverage 0.000
_reflns_number_gt 6616
_reflns_number_total 7011
_reflns_threshold_expression 'I > 2\s(I)'
_cod_data_source_file d6cc01946c2.cif
_cod_data_source_block lzy-2-22_auto
_cod_original_cell_volume 3450.69(5)
_cod_database_code 7135855
_shelx_shelxl_version_number 2018/3
_chemical_oxdiff_formula 'Ru P O N C H'
_shelx_space_group_comment
;
The symmetry employed for this shelxl refinement is uniquely defined
by the following loop, which should always be used as a source of
symmetry information in preference to the above space-group names.
They are only intended as comments.
;
_shelx_estimated_absorpt_t_max 0.916
_shelx_estimated_absorpt_t_min 0.807
_olex2_refinement_description
;
1. Fixed Uiso
 At 1.2 times of:
  All C(H) groups, All C(H,H) groups
 At 1.5 times of:
  All C(H,H,H) groups
2.a Secondary CH2 refined with riding coordinates:
 C2(H2a,H2b), C3(H3a,H3b), C30(H30a,H30b), C32(H32a,H32b)
2.b Aromatic/amide H refined with riding coordinates:
 C6(H6), C7(H7), C8(H8), C14(H14), C15(H15), C16(H16)
2.c Idealised Me refined as rotating group:
 C10(H10a,H10b,H10c), C11(H11a,H11b,H11c), C18(H18a,H18b,H18c), C19(H19a,H19b,
 H19c), C25(H25a,H25b,H25c), C26(H26a,H26b,H26c), C27(H27a,H27b,H27c), C28(H28a,
 H28b,H28c), C29(H29a,H29b,H29c), C31(H31a,H31b,H31c), C33(H33a,H33b,H33c)
;
_olex2_submission_special_instructions 'No special instructions were received'
_oxdiff_exptl_absorpt_empirical_details
;
Empirical correction (ABSPACK) includes:
- Absorption correction using spherical harmonics
- Frame scaling
;
_oxdiff_exptl_absorpt_empirical_full_max 1.379
_oxdiff_exptl_absorpt_empirical_full_min 0.740

loop_
_space_group_symop_operation_xyz
'x, y, z'
'-x, y+1/2, -z+1/2'
'-x, -y, -z'
'x, -y-1/2, z-1/2'

loop_
_atom_site_label
_atom_site_type_symbol
_atom_site_fract_x
_atom_site_fract_y
_atom_site_fract_z
_atom_site_U_iso_or_equiv
_atom_site_adp_type
_atom_site_occupancy
_atom_site_site_symmetry_order
_atom_site_calc_flag
_atom_site_refinement_flags_posn
_atom_site_refinement_flags_adp
_atom_site_refinement_flags_occupancy
_atom_site_disorder_assembly
_atom_site_disorder_group
Ru1 Ru 0.19300(2) 0.24025(2) 0.45950(2) 0.01859(5) Uani 1 1 d . . . . .
P1 P 0.27905(3) 0.28757(3) 0.55095(2) 0.02384(9) Uani 1 1 d . . . . .
O1 O 0.00572(10) 0.50888(10) 0.35327(6) 0.0299(3) Uani 1 1 d . . . . .
O2 O 0.32845(11) 0.32696(10) 0.30969(6) 0.0350(3) Uani 1 1 d . . . . .
O3 O 0.34952(10) 0.59232(9) 0.57352(5) 0.0297(3) Uani 1 1 d . . . . .
O4 O 0.45118(11) 0.16152(11) 0.52527(7) 0.0395(3) Uani 1 1 d . . . . .
O5 O 0.39214(11) 0.15864(11) 0.39587(6) 0.0372(3) Uani 1 1 d . . . . .
N1 N 0.21055(11) 0.44328(10) 0.38659(6) 0.0206(3) Uani 1 1 d . . . . .
N2 N 0.27658(11) 0.45675(10) 0.47838(6) 0.0210(3) Uani 1 1 d . . . . .
C00Y C 0.31981(14) 0.19727(13) 0.42087(8) 0.0264(3) Uani 1 1 d . . . . .
C1 C 0.22573(12) 0.39075(12) 0.43850(7) 0.0195(3) Uani 1 1 d . . . . .
C2 C 0.30453(15) 0.55726(13) 0.45172(7) 0.0269(3) Uani 1 1 d . . . . .
H2A H 0.386109 0.567984 0.451338 0.032 Uiso 1 1 calc R U . . .
H2B H 0.269687 0.614496 0.474068 0.032 Uiso 1 1 calc R U . . .
C3 C 0.25606(14) 0.54872(13) 0.38780(7) 0.0262(3) Uani 1 1 d . . . . .
H3A H 0.196797 0.600519 0.380492 0.031 Uiso 1 1 calc R U . . .
H3B H 0.314477 0.557477 0.357331 0.031 Uiso 1 1 calc R U . . .
C4 C 0.31291(12) 0.42308(13) 0.53586(7) 0.0222(3) Uani 1 1 d . . . . .
C5 C 0.42377(16) 0.24219(13) 0.56153(9) 0.0303(4) Uani 1 1 d . . . . .
C6 C 0.49076(16) 0.27948(16) 0.60615(9) 0.0340(4) Uani 1 1 d . . . . .
H6 H 0.561419 0.247546 0.611606 0.041 Uiso 1 1 calc R U . . .
C7 C 0.46490(15) 0.36319(16) 0.64621(8) 0.0354(4) Uani 1 1 d . . . . .
H7 H 0.493727 0.356196 0.686275 0.042 Uiso 1 1 calc R U . . .
C8 C 0.40628(15) 0.44956(16) 0.63555(8) 0.0320(4) Uani 1 1 d . . . . .
H8 H 0.395758 0.492890 0.669543 0.038 Uiso 1 1 calc R U . . .
C9 C 0.35681(14) 0.48565(14) 0.57907(7) 0.0259(3) Uani 1 1 d . . . . .
C10 C 0.45357(16) 0.64644(16) 0.57696(10) 0.0392(4) Uani 1 1 d . . . . .
H10A H 0.495088 0.634050 0.540019 0.059 Uiso 1 1 calc R U . . .
H10B H 0.497188 0.621810 0.611950 0.059 Uiso 1 1 calc R U . . .
H10C H 0.439515 0.720452 0.581244 0.059 Uiso 1 1 calc R U . . .
C11 C 0.56168(19) 0.12100(19) 0.53086(13) 0.0542(6) Uani 1 1 d . . . . .
H11A H 0.573537 0.070166 0.498894 0.081 Uiso 1 1 calc R U . . .
H11B H 0.571565 0.087899 0.570386 0.081 Uiso 1 1 calc R U . . .
H11C H 0.615634 0.177172 0.527117 0.081 Uiso 1 1 calc R U . . .
C12 C 0.16103(14) 0.40791(12) 0.33151(7) 0.0226(3) Uani 1 1 d . . . . .
C13 C 0.05574(14) 0.44384(13) 0.31395(7) 0.0259(3) Uani 1 1 d . . . . .
C14 C 0.00852(17) 0.41400(15) 0.25869(8) 0.0352(4) Uani 1 1 d . . . . .
H14 H -0.063846 0.436877 0.246903 0.042 Uiso 1 1 calc R U . . .
C15 C 0.06855(19) 0.35072(16) 0.22137(8) 0.0405(5) Uani 1 1 d . . . . .
H15 H 0.035374 0.328785 0.184232 0.049 Uiso 1 1 calc R U . . .
C16 C 0.17505(18) 0.31810(16) 0.23602(8) 0.0383(4) Uani 1 1 d . . . . .
H16 H 0.215199 0.275735 0.209081 0.046 Uiso 1 1 calc R U . . .
C17 C 0.22261(15) 0.34864(13) 0.29126(7) 0.0283(4) Uani 1 1 d . . . . .
C18 C 0.3912(2) 0.26041(17) 0.27141(11) 0.0493(6) Uani 1 1 d . . . . .
H18A H 0.399560 0.293011 0.231844 0.074 Uiso 1 1 calc R U . . .
H18B H 0.351942 0.194647 0.266434 0.074 Uiso 1 1 calc R U . . .
H18C H 0.464883 0.248122 0.289815 0.074 Uiso 1 1 calc R U . . .
C19 C -0.10534(16) 0.54146(16) 0.33829(10) 0.0409(5) Uani 1 1 d . . . . .
H19A H -0.104803 0.582815 0.301261 0.061 Uiso 1 1 calc R U . . .
H19B H -0.134372 0.583002 0.371400 0.061 Uiso 1 1 calc R U . . .
H19C H -0.152850 0.480863 0.331945 0.061 Uiso 1 1 calc R U . . .
C20 C 0.09865(13) 0.11647(12) 0.50669(7) 0.0241(3) Uani 1 1 d . . . . .
C21 C 0.03062(13) 0.20753(13) 0.50616(7) 0.0231(3) Uani 1 1 d . . . . .
C22 C 0.00236(14) 0.23097(13) 0.44477(8) 0.0234(3) Uani 1 1 d . . . . .
C23 C 0.05382(13) 0.15734(13) 0.40701(7) 0.0244(3) Uani 1 1 d . . . . .
C24 C 0.11344(13) 0.08652(12) 0.44547(8) 0.0251(3) Uani 1 1 d . . . . .
C25 C 0.14019(15) 0.05848(15) 0.56141(9) 0.0338(4) Uani 1 1 d . . . . .
H25A H 0.210213 0.023727 0.552123 0.051 Uiso 1 1 calc R U . . .
H25B H 0.084665 0.007134 0.572896 0.051 Uiso 1 1 calc R U . . .
H25C H 0.152763 0.106760 0.594893 0.051 Uiso 1 1 calc R U . . .
C26 C -0.01338(17) 0.26369(14) 0.55979(9) 0.0323(4) Uani 1 1 d . . . . .
H26A H 0.040662 0.259013 0.593446 0.048 Uiso 1 1 calc R U . . .
H26B H -0.083948 0.232535 0.571679 0.048 Uiso 1 1 calc R U . . .
H26C H -0.025639 0.336247 0.549321 0.048 Uiso 1 1 calc R U . . .
C27 C -0.07937(15) 0.31241(15) 0.42540(9) 0.0336(4) Uani 1 1 d . . . . .
H27A H -0.062235 0.376813 0.446761 0.050 Uiso 1 1 calc R U . . .
H27B H -0.154899 0.290088 0.435013 0.050 Uiso 1 1 calc R U . . .
H27C H -0.074400 0.323572 0.381767 0.050 Uiso 1 1 calc R U . . .
C28 C 0.03795(16) 0.14582(16) 0.33989(8) 0.0345(4) Uani 1 1 d . . . . .
H28A H 0.017789 0.212639 0.322171 0.052 Uiso 1 1 calc R U . . .
H28B H -0.021639 0.095985 0.331371 0.052 Uiso 1 1 calc R U . . .
H28C H 0.107331 0.121315 0.322327 0.052 Uiso 1 1 calc R U . . .
C29 C 0.17113(17) -0.00904(15) 0.42444(10) 0.0393(5) Uani 1 1 d . . . . .
H29A H 0.212722 0.006456 0.387925 0.059 Uiso 1 1 calc R U . . .
H29B H 0.115720 -0.062604 0.415431 0.059 Uiso 1 1 calc R U . . .
H29C H 0.222671 -0.033442 0.456210 0.059 Uiso 1 1 calc R U . . .
O6 O 0.66518(14) 0.17450(14) 0.26865(8) 0.0580(4) Uani 1 1 d . . . . .
C30 C 0.6944(3) 0.0959(3) 0.31021(16) 0.0781(9) Uani 1 1 d . . . . .
H30A H 0.706467 0.126052 0.350888 0.094 Uiso 1 1 calc R U . . .
H30B H 0.764624 0.062713 0.297949 0.094 Uiso 1 1 calc R U . . .
C31 C 0.6052(2) 0.0184(2) 0.31218(16) 0.0730(8) Uani 1 1 d . . . . .
H31A H 0.593782 -0.011701 0.271928 0.109 Uiso 1 1 calc R U . . .
H31B H 0.536074 0.051208 0.324989 0.109 Uiso 1 1 calc R U . . .
H31C H 0.626181 -0.036004 0.340934 0.109 Uiso 1 1 calc R U . . .
C32 C 0.7390(3) 0.2578(3) 0.2677(2) 0.1032(16) Uani 1 1 d . . . . .
H32A H 0.814772 0.232565 0.258806 0.124 Uiso 1 1 calc R U . . .
H32B H 0.741691 0.291287 0.307817 0.124 Uiso 1 1 calc R U . . .
C33 C 0.7040(3) 0.3333(3) 0.22155(17) 0.0987(13) Uani 1 1 d . . . . .
H33A H 0.715092 0.304315 0.181256 0.148 Uiso 1 1 calc R U . . .
H33B H 0.748420 0.396241 0.226292 0.148 Uiso 1 1 calc R U . . .
H33C H 0.625023 0.349759 0.226373 0.148 Uiso 1 1 calc R U . . .

loop_
_atom_site_aniso_label
_atom_site_aniso_U_11
_atom_site_aniso_U_22
_atom_site_aniso_U_33
_atom_site_aniso_U_23
_atom_site_aniso_U_13
_atom_site_aniso_U_12
Ru1 0.01712(8) 0.01839(7) 0.02031(7) -0.00019(4) 0.00147(5) -0.00342(4)
P1 0.0221(2) 0.0279(2) 0.02146(19) 0.00326(16) -0.00004(15) -0.00798(17)
O1 0.0262(6) 0.0296(6) 0.0339(6) -0.0033(5) -0.0017(5) 0.0026(5)
O2 0.0357(7) 0.0372(7) 0.0325(6) -0.0054(5) 0.0122(5) 0.0067(6)
O3 0.0275(6) 0.0300(6) 0.0315(6) -0.0096(5) -0.0011(5) -0.0052(5)
O4 0.0341(7) 0.0342(7) 0.0498(8) 0.0007(6) -0.0096(6) 0.0055(6)
O5 0.0301(7) 0.0380(7) 0.0440(7) -0.0037(6) 0.0120(6) 0.0062(6)
N1 0.0237(7) 0.0183(6) 0.0198(6) -0.0011(5) 0.0021(5) -0.0032(5)
N2 0.0205(6) 0.0216(6) 0.0208(6) -0.0016(5) 0.0007(5) -0.0044(5)
C00Y 0.0249(8) 0.0242(8) 0.0302(8) 0.0000(7) 0.0002(7) -0.0049(7)
C1 0.0158(7) 0.0206(7) 0.0220(7) -0.0028(6) 0.0037(5) -0.0008(6)
C2 0.0325(9) 0.0214(8) 0.0267(8) -0.0009(6) 0.0003(7) -0.0075(7)
C3 0.0303(9) 0.0215(8) 0.0268(8) 0.0011(6) 0.0000(6) -0.0055(7)
C4 0.0187(7) 0.0271(8) 0.0210(7) -0.0005(6) 0.0036(6) -0.0040(6)
C5 0.0279(9) 0.0284(9) 0.0345(10) 0.0105(7) -0.0025(7) -0.0048(7)
C6 0.0279(9) 0.0386(10) 0.0350(10) 0.0144(8) -0.0076(7) -0.0069(8)
C7 0.0330(9) 0.0492(11) 0.0237(8) 0.0109(8) -0.0060(7) -0.0207(9)
C8 0.0302(9) 0.0450(11) 0.0208(8) -0.0027(7) 0.0014(7) -0.0158(8)
C9 0.0227(8) 0.0313(9) 0.0238(8) -0.0031(7) 0.0039(6) -0.0070(7)
C10 0.0370(10) 0.0351(10) 0.0453(11) -0.0039(8) -0.0054(8) -0.0132(8)
C11 0.0378(12) 0.0480(13) 0.0764(16) -0.0006(12) -0.0098(11) 0.0120(10)
C12 0.0290(8) 0.0214(8) 0.0176(7) -0.0005(6) 0.0024(6) -0.0046(6)
C13 0.0303(9) 0.0230(8) 0.0245(8) 0.0021(6) 0.0003(6) -0.0032(7)
C14 0.0397(10) 0.0388(10) 0.0268(9) 0.0049(8) -0.0088(7) -0.0075(8)
C15 0.0574(13) 0.0440(11) 0.0199(8) -0.0025(8) -0.0049(8) -0.0139(10)
C16 0.0570(13) 0.0359(10) 0.0224(8) -0.0068(7) 0.0109(8) -0.0088(9)
C17 0.0346(9) 0.0264(8) 0.0241(8) -0.0012(6) 0.0076(7) -0.0035(7)
C18 0.0586(15) 0.0459(12) 0.0446(12) -0.0014(9) 0.0273(11) 0.0168(10)
C19 0.0307(10) 0.0366(10) 0.0551(12) 0.0001(9) -0.0054(9) 0.0063(8)
C20 0.0197(8) 0.0225(8) 0.0302(8) 0.0046(6) 0.0008(6) -0.0076(6)
C21 0.0192(7) 0.0228(8) 0.0274(8) 0.0011(6) 0.0040(6) -0.0065(6)
C22 0.0179(8) 0.0243(8) 0.0280(8) 0.0020(6) 0.0003(6) -0.0048(6)
C23 0.0210(8) 0.0245(8) 0.0275(8) -0.0025(6) 0.0001(6) -0.0080(6)
C24 0.0216(8) 0.0194(8) 0.0345(9) -0.0027(6) 0.0021(6) -0.0069(6)
C25 0.0288(9) 0.0337(10) 0.0390(10) 0.0128(8) -0.0013(7) -0.0051(7)
C26 0.0338(10) 0.0321(9) 0.0313(9) -0.0013(7) 0.0101(8) -0.0054(7)
C27 0.0267(9) 0.0350(10) 0.0390(10) 0.0068(8) 0.0009(7) 0.0033(7)
C28 0.0359(10) 0.0389(10) 0.0288(9) -0.0053(8) -0.0017(7) -0.0108(8)
C29 0.0341(10) 0.0251(9) 0.0589(13) -0.0079(9) 0.0063(9) -0.0011(8)
O6 0.0433(9) 0.0644(11) 0.0658(11) -0.0006(9) -0.0146(8) -0.0049(8)
C30 0.073(2) 0.077(2) 0.083(2) 0.0077(17) -0.0248(16) -0.0007(16)
C31 0.0680(18) 0.0556(16) 0.096(2) 0.0024(15) 0.0122(16) 0.0151(14)
C32 0.081(2) 0.122(3) 0.105(3) 0.041(2) -0.056(2) -0.054(2)
C33 0.083(2) 0.113(3) 0.098(2) 0.033(2) -0.048(2) -0.051(2)

loop_
_atom_type_symbol
_atom_type_description
_atom_type_scat_dispersion_real
_atom_type_scat_dispersion_imag
_atom_type_scat_source
C C 0.0181 0.0091 'International Tables Vol C Tables 4.2.6.8 and 6.1.1.4'
H H 0.0000 0.0000 'International Tables Vol C Tables 4.2.6.8 and 6.1.1.4'
N N 0.0311 0.0180 'International Tables Vol C Tables 4.2.6.8 and 6.1.1.4'
O O 0.0492 0.0322 'International Tables Vol C Tables 4.2.6.8 and 6.1.1.4'
P P 0.2955 0.4335 'International Tables Vol C Tables 4.2.6.8 and 6.1.1.4'
Ru Ru 0.0552 3.2960 'International Tables Vol C Tables 4.2.6.8 and 6.1.1.4'

loop_
_geom_angle_atom_site_label_1
_geom_angle_atom_site_label_2
_geom_angle_atom_site_label_3
_geom_angle
_geom_angle_site_symmetry_1
_geom_angle_site_symmetry_3
_geom_angle_publ_flag
C00Y Ru1 P1 97.26(5) . . ?
C00Y Ru1 C1 91.08(7) . . ?
C00Y Ru1 C20 115.45(7) . . ?
C00Y Ru1 C21 151.61(7) . . ?
C00Y Ru1 C22 137.99(7) . . ?
C00Y Ru1 C23 102.93(7) . . ?
C00Y Ru1 C24 91.18(7) . . ?
C1 Ru1 P1 82.10(4) . . ?
C1 Ru1 C20 153.16(6) . . ?
C1 Ru1 C21 116.96(6) . . ?
C1 Ru1 C22 102.25(6) . . ?
C1 Ru1 C23 118.39(6) . . ?
C1 Ru1 C24 154.82(6) . . ?
C20 Ru1 P1 90.18(4) . . ?
C20 Ru1 C21 37.20(6) . . ?
C20 Ru1 C22 61.19(6) . . ?
C20 Ru1 C23 61.79(6) . . ?
C21 Ru1 P1 91.35(4) . . ?
C21 Ru1 C22 36.33(6) . . ?
C21 Ru1 C23 61.07(6) . . ?
C22 Ru1 P1 123.75(4) . . ?
C23 Ru1 P1 150.49(4) . . ?
C23 Ru1 C22 35.99(6) . . ?
C24 Ru1 P1 122.42(5) . . ?
C24 Ru1 C20 37.19(6) . . ?
C24 Ru1 C21 61.68(6) . . ?
C24 Ru1 C22 60.86(6) . . ?
C24 Ru1 C23 37.01(6) . . ?
C4 P1 Ru1 100.92(5) . . ?
C4 P1 C5 96.72(7) . . ?
C5 P1 Ru1 115.13(7) . . ?
C13 O1 C19 117.15(14) . . ?
C17 O2 C18 116.58(17) . . ?
C9 O3 C10 115.40(14) . . ?
C5 O4 C11 117.78(16) . . ?
C1 N1 C3 114.28(13) . . ?
C1 N1 C12 128.03(13) . . ?
C12 N1 C3 117.63(12) . . ?
C1 N2 C2 113.51(13) . . ?
C1 N2 C4 121.11(14) . . ?
C4 N2 C2 124.65(13) . . ?
O5 C00Y Ru1 171.33(15) . . ?
N1 C1 Ru1 130.84(11) . . ?
N1 C1 N2 106.59(13) . . ?
N2 C1 Ru1 122.48(11) . . ?
N2 C2 H2A 111.2 . . ?
N2 C2 H2B 111.2 . . ?
N2 C2 C3 102.82(13) . . ?
H2A C2 H2B 109.1 . . ?
C3 C2 H2A 111.2 . . ?
C3 C2 H2B 111.2 . . ?
N1 C3 C2 102.65(13) . . ?
N1 C3 H3A 111.2 . . ?
N1 C3 H3B 111.2 . . ?
C2 C3 H3A 111.2 . . ?
C2 C3 H3B 111.2 . . ?
H3A C3 H3B 109.1 . . ?
N2 C4 P1 113.34(11) . . ?
C9 C4 P1 122.01(13) . . ?
C9 C4 N2 124.22(16) . . ?
O4 C5 P1 114.11(13) . . ?
C6 C5 P1 121.59(16) . . ?
C6 C5 O4 123.92(18) . . ?
C5 C6 H6 117.0 . . ?
C5 C6 C7 125.99(18) . . ?
C7 C6 H6 117.0 . . ?
C6 C7 H7 115.1 . . ?
C8 C7 C6 129.84(16) . . ?
C8 C7 H7 115.1 . . ?
C7 C8 H8 115.7 . . ?
C7 C8 C9 128.69(17) . . ?
C9 C8 H8 115.7 . . ?
O3 C9 C8 114.89(15) . . ?
C4 C9 O3 120.73(16) . . ?
C4 C9 C8 124.21(17) . . ?
O3 C10 H10A 109.5 . . ?
O3 C10 H10B 109.5 . . ?
O3 C10 H10C 109.5 . . ?
H10A C10 H10B 109.5 . . ?
H10A C10 H10C 109.5 . . ?
H10B C10 H10C 109.5 . . ?
O4 C11 H11A 109.5 . . ?
O4 C11 H11B 109.5 . . ?
O4 C11 H11C 109.5 . . ?
H11A C11 H11B 109.5 . . ?
H11A C11 H11C 109.5 . . ?
H11B C11 H11C 109.5 . . ?
C13 C12 N1 119.46(14) . . ?
C13 C12 C17 119.58(15) . . ?
C17 C12 N1 120.41(15) . . ?
O1 C13 C12 115.99(14) . . ?
O1 C13 C14 123.86(16) . . ?
C14 C13 C12 120.14(16) . . ?
C13 C14 H14 120.5 . . ?
C15 C14 C13 118.91(18) . . ?
C15 C14 H14 120.5 . . ?
C14 C15 H15 118.8 . . ?
C14 C15 C16 122.38(17) . . ?
C16 C15 H15 118.8 . . ?
C15 C16 H16 120.7 . . ?
C15 C16 C17 118.64(17) . . ?
C17 C16 H16 120.7 . . ?
O2 C17 C12 115.24(15) . . ?
O2 C17 C16 124.65(16) . . ?
C16 C17 C12 120.10(17) . . ?
O2 C18 H18A 109.5 . . ?
O2 C18 H18B 109.5 . . ?
O2 C18 H18C 109.5 . . ?
H18A C18 H18B 109.5 . . ?
H18A C18 H18C 109.5 . . ?
H18B C18 H18C 109.5 . . ?
O1 C19 H19A 109.5 . . ?
O1 C19 H19B 109.5 . . ?
O1 C19 H19C 109.5 . . ?
H19A C19 H19B 109.5 . . ?
H19A C19 H19C 109.5 . . ?
H19B C19 H19C 109.5 . . ?
C21 C20 Ru1 72.50(9) . . ?
C21 C20 C25 126.70(16) . . ?
C24 C20 Ru1 71.16(9) . . ?
C24 C20 C21 107.38(14) . . ?
C24 C20 C25 125.78(16) . . ?
C25 C20 Ru1 124.97(11) . . ?
C20 C21 Ru1 70.30(8) . . ?
C20 C21 C26 127.11(15) . . ?
C22 C21 Ru1 73.48(9) . . ?
C22 C21 C20 107.88(14) . . ?
C22 C21 C26 124.77(16) . . ?
C26 C21 Ru1 126.24(12) . . ?
C21 C22 Ru1 70.19(9) . . ?
C21 C22 C27 124.35(16) . . ?
C23 C22 Ru1 71.08(9) . . ?
C23 C22 C21 108.65(15) . . ?
C23 C22 C27 126.62(16) . . ?
C27 C22 Ru1 130.18(12) . . ?
C22 C23 Ru1 72.93(9) . . ?
C22 C23 C24 107.43(14) . . ?
C22 C23 C28 127.00(16) . . ?
C24 C23 Ru1 69.43(9) . . ?
C24 C23 C28 125.13(16) . . ?
C28 C23 Ru1 128.80(11) . . ?
C20 C24 Ru1 71.65(9) . . ?
C20 C24 C23 108.64(14) . . ?
C20 C24 C29 126.06(17) . . ?
C23 C24 Ru1 73.56(9) . . ?
C23 C24 C29 125.01(16) . . ?
C29 C24 Ru1 125.68(12) . . ?
C20 C25 H25A 109.5 . . ?
C20 C25 H25B 109.5 . . ?
C20 C25 H25C 109.5 . . ?
H25A C25 H25B 109.5 . . ?
H25A C25 H25C 109.5 . . ?
H25B C25 H25C 109.5 . . ?
C21 C26 H26A 109.5 . . ?
C21 C26 H26B 109.5 . . ?
C21 C26 H26C 109.5 . . ?
H26A C26 H26B 109.5 . . ?
H26A C26 H26C 109.5 . . ?
H26B C26 H26C 109.5 . . ?
C22 C27 H27A 109.5 . . ?
C22 C27 H27B 109.5 . . ?
C22 C27 H27C 109.5 . . ?
H27A C27 H27B 109.5 . . ?
H27A C27 H27C 109.5 . . ?
H27B C27 H27C 109.5 . . ?
C23 C28 H28A 109.5 . . ?
C23 C28 H28B 109.5 . . ?
C23 C28 H28C 109.5 . . ?
H28A C28 H28B 109.5 . . ?
H28A C28 H28C 109.5 . . ?
H28B C28 H28C 109.5 . . ?
C24 C29 H29A 109.5 . . ?
C24 C29 H29B 109.5 . . ?
C24 C29 H29C 109.5 . . ?
H29A C29 H29B 109.5 . . ?
H29A C29 H29C 109.5 . . ?
H29B C29 H29C 109.5 . . ?
C32 O6 C30 114.8(2) . . ?
O6 C30 H30A 109.7 . . ?
O6 C30 H30B 109.7 . . ?
O6 C30 C31 110.0(2) . . ?
H30A C30 H30B 108.2 . . ?
C31 C30 H30A 109.7 . . ?
C31 C30 H30B 109.7 . . ?
C30 C31 H31A 109.5 . . ?
C30 C31 H31B 109.5 . . ?
C30 C31 H31C 109.5 . . ?
H31A C31 H31B 109.5 . . ?
H31A C31 H31C 109.5 . . ?
H31B C31 H31C 109.5 . . ?
O6 C32 H32A 109.5 . . ?
O6 C32 H32B 109.5 . . ?
O6 C32 C33 110.7(2) . . ?
H32A C32 H32B 108.1 . . ?
C33 C32 H32A 109.5 . . ?
C33 C32 H32B 109.5 . . ?
C32 C33 H33A 109.5 . . ?
C32 C33 H33B 109.5 . . ?
C32 C33 H33C 109.5 . . ?
H33A C33 H33B 109.5 . . ?
H33A C33 H33C 109.5 . . ?
H33B C33 H33C 109.5 . . ?

loop_
_geom_bond_atom_site_label_1
_geom_bond_atom_site_label_2
_geom_bond_distance
_geom_bond_site_symmetry_2
_geom_bond_publ_flag
Ru1 P1 2.3367(4) . ?
Ru1 C00Y 1.8484(17) . ?
Ru1 C1 2.0474(16) . ?
Ru1 C20 2.2373(15) . ?
Ru1 C21 2.2664(15) . ?
Ru1 C22 2.3096(16) . ?
Ru1 C23 2.2855(15) . ?
Ru1 C24 2.2309(16) . ?
P1 C4 1.8370(17) . ?
P1 C5 1.846(2) . ?
O1 C13 1.361(2) . ?
O1 C19 1.432(2) . ?
O2 C17 1.357(2) . ?
O2 C18 1.435(2) . ?
O3 C9 1.392(2) . ?
O3 C10 1.434(2) . ?
O4 C5 1.364(2) . ?
O4 C11 1.431(2) . ?
O5 C00Y 1.154(2) . ?
N1 C1 1.346(2) . ?
N1 C3 1.473(2) . ?
N1 C12 1.422(2) . ?
N2 C1 1.365(2) . ?
N2 C2 1.473(2) . ?
N2 C4 1.407(2) . ?
C2 H2A 0.9900 . ?
C2 H2B 0.9900 . ?
C2 C3 1.523(2) . ?
C3 H3A 0.9900 . ?
C3 H3B 0.9900 . ?
C4 C9 1.354(2) . ?
C5 C6 1.351(3) . ?
C6 H6 0.9500 . ?
C6 C7 1.440(3) . ?
C7 H7 0.9500 . ?
C7 C8 1.342(3) . ?
C8 H8 0.9500 . ?
C8 C9 1.451(2) . ?
C10 H10A 0.9800 . ?
C10 H10B 0.9800 . ?
C10 H10C 0.9800 . ?
C11 H11A 0.9800 . ?
C11 H11B 0.9800 . ?
C11 H11C 0.9800 . ?
C12 C13 1.396(2) . ?
C12 C17 1.400(2) . ?
C13 C14 1.393(2) . ?
C14 H14 0.9500 . ?
C14 C15 1.379(3) . ?
C15 H15 0.9500 . ?
C15 C16 1.380(3) . ?
C16 H16 0.9500 . ?
C16 C17 1.397(3) . ?
C18 H18A 0.9800 . ?
C18 H18B 0.9800 . ?
C18 H18C 0.9800 . ?
C19 H19A 0.9800 . ?
C19 H19B 0.9800 . ?
C19 H19C 0.9800 . ?
C20 C21 1.437(2) . ?
C20 C24 1.425(2) . ?
C20 C25 1.503(2) . ?
C21 C22 1.427(2) . ?
C21 C26 1.499(2) . ?
C22 C23 1.420(2) . ?
C22 C27 1.499(2) . ?
C23 C24 1.434(2) . ?
C23 C28 1.502(2) . ?
C24 C29 1.499(2) . ?
C25 H25A 0.9800 . ?
C25 H25B 0.9800 . ?
C25 H25C 0.9800 . ?
C26 H26A 0.9800 . ?
C26 H26B 0.9800 . ?
C26 H26C 0.9800 . ?
C27 H27A 0.9800 . ?
C27 H27B 0.9800 . ?
C27 H27C 0.9800 . ?
C28 H28A 0.9800 . ?
C28 H28B 0.9800 . ?
C28 H28C 0.9800 . ?
C29 H29A 0.9800 . ?
C29 H29B 0.9800 . ?
C29 H29C 0.9800 . ?
O6 C30 1.413(3) . ?
O6 C32 1.398(4) . ?
C30 H30A 0.9900 . ?
C30 H30B 0.9900 . ?
C30 C31 1.471(4) . ?
C31 H31A 0.9800 . ?
C31 H31B 0.9800 . ?
C31 H31C 0.9800 . ?
C32 H32A 0.9900 . ?
C32 H32B 0.9900 . ?
C32 C33 1.471(5) . ?
C33 H33A 0.9800 . ?
C33 H33B 0.9800 . ?
C33 H33C 0.9800 . ?

loop_
_geom_torsion_atom_site_label_1
_geom_torsion_atom_site_label_2
_geom_torsion_atom_site_label_3
_geom_torsion_atom_site_label_4
_geom_torsion
_geom_torsion_site_symmetry_1
_geom_torsion_site_symmetry_2
_geom_torsion_site_symmetry_3
_geom_torsion_site_symmetry_4
_geom_torsion_publ_flag
Ru1 P1 C4 N2 1.67(11) . . . . ?
Ru1 P1 C4 C9 174.51(13) . . . . ?
Ru1 P1 C5 O4 -19.79(15) . . . . ?
Ru1 P1 C5 C6 167.07(13) . . . . ?
Ru1 C20 C21 C22 64.35(11) . . . . ?
Ru1 C20 C21 C26 -121.09(17) . . . . ?
Ru1 C20 C24 C23 -64.75(11) . . . . ?
Ru1 C20 C24 C29 121.24(17) . . . . ?
Ru1 C21 C22 C23 60.97(11) . . . . ?
Ru1 C21 C22 C27 -125.77(16) . . . . ?
Ru1 C22 C23 C24 61.20(10) . . . . ?
Ru1 C22 C23 C28 -126.11(17) . . . . ?
Ru1 C23 C24 C20 63.52(11) . . . . ?
Ru1 C23 C24 C29 -122.40(16) . . . . ?
P1 C4 C9 O3 -159.58(12) . . . . ?
P1 C4 C9 C8 15.6(2) . . . . ?
P1 C5 C6 C7 -6.5(3) . . . . ?
O1 C13 C14 C15 177.59(17) . . . . ?
O4 C5 C6 C7 -178.91(17) . . . . ?
N1 C12 C13 O1 -2.4(2) . . . . ?
N1 C12 C13 C14 176.74(15) . . . . ?
N1 C12 C17 O2 1.5(2) . . . . ?
N1 C12 C17 C16 -177.10(15) . . . . ?
N2 C2 C3 N1 -1.72(16) . . . . ?
N2 C4 C9 O3 12.5(2) . . . . ?
N2 C4 C9 C8 -172.40(15) . . . . ?
C1 N1 C3 C2 -0.50(18) . . . . ?
C1 N1 C12 C13 107.85(19) . . . . ?
C1 N1 C12 C17 -80.7(2) . . . . ?
C1 N2 C2 C3 3.58(18) . . . . ?
C1 N2 C4 P1 -2.58(18) . . . . ?
C1 N2 C4 C9 -175.23(15) . . . . ?
C2 N2 C1 Ru1 172.88(11) . . . . ?
C2 N2 C1 N1 -3.97(18) . . . . ?
C2 N2 C4 P1 -172.11(12) . . . . ?
C2 N2 C4 C9 15.2(2) . . . . ?
C3 N1 C1 Ru1 -173.78(11) . . . . ?
C3 N1 C1 N2 2.70(17) . . . . ?
C3 N1 C12 C13 -75.02(19) . . . . ?
C3 N1 C12 C17 96.47(18) . . . . ?
C4 P1 C5 O4 -125.22(13) . . . . ?
C4 P1 C5 C6 61.65(16) . . . . ?
C4 N2 C1 Ru1 2.26(19) . . . . ?
C4 N2 C1 N1 -174.59(13) . . . . ?
C4 N2 C2 C3 173.82(14) . . . . ?
C5 P1 C4 N2 118.95(12) . . . . ?
C5 P1 C4 C9 -68.22(15) . . . . ?
C5 C6 C7 C8 -35.1(3) . . . . ?
C6 C7 C8 C9 -3.6(3) . . . . ?
C7 C8 C9 O3 -150.24(17) . . . . ?
C7 C8 C9 C4 34.4(3) . . . . ?
C10 O3 C9 C4 -124.38(17) . . . . ?
C10 O3 C9 C8 60.05(19) . . . . ?
C11 O4 C5 P1 -179.55(15) . . . . ?
C11 O4 C5 C6 -6.6(3) . . . . ?
C12 N1 C1 Ru1 3.4(2) . . . . ?
C12 N1 C1 N2 179.91(14) . . . . ?
C12 N1 C3 C2 -178.02(14) . . . . ?
C12 C13 C14 C15 -1.5(3) . . . . ?
C13 C12 C17 O2 173.00(15) . . . . ?
C13 C12 C17 C16 -5.6(2) . . . . ?
C13 C14 C15 C16 -1.8(3) . . . . ?
C14 C15 C16 C17 1.4(3) . . . . ?
C15 C16 C17 O2 -176.11(17) . . . . ?
C15 C16 C17 C12 2.4(3) . . . . ?
C17 C12 C13 O1 -173.98(14) . . . . ?
C17 C12 C13 C14 5.2(2) . . . . ?
C18 O2 C17 C12 175.80(16) . . . . ?
C18 O2 C17 C16 -5.7(3) . . . . ?
C19 O1 C13 C12 -175.95(15) . . . . ?
C19 O1 C13 C14 4.9(2) . . . . ?
C20 C21 C22 Ru1 -62.28(10) . . . . ?
C20 C21 C22 C23 -1.32(18) . . . . ?
C20 C21 C22 C27 171.95(15) . . . . ?
C21 C20 C24 Ru1 63.92(10) . . . . ?
C21 C20 C24 C23 -0.84(17) . . . . ?
C21 C20 C24 C29 -174.84(15) . . . . ?
C21 C22 C23 Ru1 -60.41(11) . . . . ?
C21 C22 C23 C24 0.80(18) . . . . ?
C21 C22 C23 C28 173.48(15) . . . . ?
C22 C23 C24 Ru1 -63.48(11) . . . . ?
C22 C23 C24 C20 0.03(18) . . . . ?
C22 C23 C24 C29 174.12(15) . . . . ?
C24 C20 C21 Ru1 -63.04(10) . . . . ?
C24 C20 C21 C22 1.32(17) . . . . ?
C24 C20 C21 C26 175.87(15) . . . . ?
C25 C20 C21 Ru1 120.97(16) . . . . ?
C25 C20 C21 C22 -174.68(15) . . . . ?
C25 C20 C21 C26 -0.1(3) . . . . ?
C25 C20 C24 Ru1 -120.04(16) . . . . ?
C25 C20 C24 C23 175.21(15) . . . . ?
C25 C20 C24 C29 1.2(3) . . . . ?
C26 C21 C22 Ru1 123.00(16) . . . . ?
C26 C21 C22 C23 -176.03(15) . . . . ?
C26 C21 C22 C27 -2.8(3) . . . . ?
C27 C22 C23 Ru1 126.52(17) . . . . ?
C27 C22 C23 C24 -172.28(16) . . . . ?
C27 C22 C23 C28 0.4(3) . . . . ?
C28 C23 C24 Ru1 123.66(16) . . . . ?
C28 C23 C24 C20 -172.83(15) . . . . ?
C28 C23 C24 C29 1.3(3) . . . . ?
C30 O6 C32 C33 177.8(4) . . . . ?
C32 O6 C30 C31 173.8(3) . . . . ?
